data_1526999
loop_
_publ_author_name
'Yamaura, K.'
'Huang, Q.'
'Takayama-Muromachi, E.'

_publ_section_title
;
 Crystal structure and magnetism of the linear-chain copper oxides Sr5
 Pb3-x Bix Cu O12
;
_journal_name_full 'Physical Review, Serie 3. B - Condensed Matter (18,1978-)'
_journal_page_first 1844281
_journal_page_last 1844287
_journal_volume 64
_journal_year 2001
_chemical_formula_sum 'Bi0.4 Cu O12.55 Pb2.6 Sr5'
_chemical_name_systematic 'Sr5 (Pb2.6 Bi0.4) Cu O12.55'
_space_group_IT_number 189
_symmetry_space_group_name_Hall 'P -6 -2'
_symmetry_space_group_name_H-M 'P -6 2 m'
_cell_angle_alpha 90
_cell_angle_beta 90
_cell_angle_gamma 120
_cell_formula_units_Z 1
_cell_length_a 10.1042
_cell_length_b 10.1042
_cell_length_c 3.5349
_cell_volume 312.544
_citation_journal_id_ASTM PRBMDO
_cod_data_source_file Yamaura_PRBMDO_2001_1927.cif
_cod_data_source_block Bi0.4Cu1O12.55Pb2.6Sr5
_cod_original_cell_volume 312.5443
_cod_original_formula_sum 'Bi0.4 Cu1 O12.55 Pb2.6 Sr5'
_cod_database_code 1526999

loop_
_symmetry_equiv_pos_as_xyz
x,y,z
-x+y,-x,-z
-y,x-y,z
x,y,-z
-x+y,-x,z
-y,x-y,-z
y,x,z
x-y,-y,-z
-x,-x+y,z
y,x,-z
x-y,-y,z
-x,-x+y,-z

loop_
_atom_site_label
_atom_site_type_symbol
_atom_site_fract_x
_atom_site_fract_y
_atom_site_fract_z
_atom_site_occupancy
_atom_site_U_iso_or_equiv
O3 O-2 0.2374 0.4439 0 1 0.0
Cu1 Cu+3 0 0 0.3351 0.5 0.0
Pb1 Pb+4 0.3378 0 0 0.867 0.0
O2 O-2 0.461 0 0.5 1 0.0
O4 O-2 0.1424 0 0.2396 0.107 0.0
Sr1 Sr+2 0.3333 0.6667 0.5 1 0.0
Sr2 Sr+2 0.7027 0 0.5 1 0.0
Bi1 Bi+3 0.3378 0 0 0.133 0.0
O5 O-2 0.9588 0 0.9301 0.107 0.0
O1 O-2 0.1777 0 0.5 0.755 0.0
